data_4346523
loop_
_publ_author_name
'Clouston, Laura J.'
'Bernales, Varinia'
'Cammarota, Ryan C.'
'Carlson, Rebecca K.'
'Bill, Eckhard'
'Gagliardi, Laura'
'Lu, Connie C.'

_publ_section_title
;
 Heterobimetallic Complexes That Bond Vanadium to Iron, Cobalt, and
 Nickel.
;
_journal_issue 24
_journal_name_full 'Inorganic chemistry'
_journal_page_first 11669
_journal_page_last 11679
_journal_paper_doi 10.1021/acs.inorgchem.5b01631
_journal_volume 54
_journal_year 2015
_chemical_formula_moiety 'C39 H60 N4 P3 Fe1 V1, 0.5(C7 H8)'
_chemical_formula_sum 'C42.5 H64 Fe N4 P3 V'
_chemical_formula_weight 830.68
_chemical_name_common 2_FeVL
_space_group_IT_number 2
_space_group_name_Hall '-P 1'
_space_group_name_H-M_alt 'P -1'
_symmetry_cell_setting triclinic
_symmetry_space_group_name_H-M 'P -1'
_atom_sites_solution_hydrogens geom
_atom_sites_solution_primary direct
_atom_sites_solution_secondary difmap
_audit_creation_method SHELXL-97
_cell_angle_alpha 70.92
_cell_angle_beta 80.58
_cell_angle_gamma 82.81
_cell_formula_units_Z 2
_cell_length_a 11.2034(4)
_cell_length_b 14.1739(6)
_cell_length_c 14.3424(6)
_cell_measurement_reflns_used 9986
_cell_measurement_temperature 173(2)
_cell_measurement_theta_max 27.435
_cell_measurement_theta_min 2.232
_cell_volume 2117.09(15)
_computing_cell_refinement 'SAINT, Bruker'
_computing_data_collection 'APEX II, Bruker'
_computing_data_reduction 'SAINT, Bruker'
_computing_molecular_graphics 'SHELXTL, Bruker'
_computing_structure_refinement 'SHELXL-97 (Sheldrick, 2008)'
_computing_structure_solution 'SHELXS-97 (Sheldrick, 2008)'
_diffrn_ambient_temperature 173(2)
_diffrn_measured_fraction_theta_full 0.987
_diffrn_measured_fraction_theta_max 0.987
_diffrn_measurement_device_type 'Bruker APEX II CCD'
_diffrn_measurement_method 'area detector, omega scans per phi'
_diffrn_radiation_monochromator graphite
_diffrn_radiation_source 'normal-focus sealed tube'
_diffrn_radiation_type MoK\a
_diffrn_radiation_wavelength 0.71073
_diffrn_reflns_av_R_equivalents 0.0343
_diffrn_reflns_av_sigmaI/netI 0.0455
_diffrn_reflns_limit_h_max 14
_diffrn_reflns_limit_h_min -14
_diffrn_reflns_limit_k_max 18
_diffrn_reflns_limit_k_min -18
_diffrn_reflns_limit_l_max 18
_diffrn_reflns_limit_l_min -18
_diffrn_reflns_number 24610
_diffrn_reflns_theta_full 27.45
_diffrn_reflns_theta_max 27.45
_diffrn_reflns_theta_min 1.52
_exptl_absorpt_coefficient_mu 0.711
_exptl_absorpt_correction_T_max 0.9058
_exptl_absorpt_correction_T_min 0.8013
_exptl_absorpt_correction_type multi-scan
_exptl_absorpt_process_details 'SADABS, R. Blessing, 1995'
_exptl_crystal_colour 'dark orange'
_exptl_crystal_density_diffrn 1.303
_exptl_crystal_density_method 'not measured'
_exptl_crystal_description block
_exptl_crystal_F_000 882
_exptl_crystal_size_max 0.33
_exptl_crystal_size_mid 0.15
_exptl_crystal_size_min 0.14
_refine_diff_density_max 0.363
_refine_diff_density_min -0.335
_refine_diff_density_rms 0.061
_refine_ls_extinction_method none
_refine_ls_goodness_of_fit_ref 1.013
_refine_ls_hydrogen_treatment constr
_refine_ls_matrix_type full
_refine_ls_number_parameters 509
_refine_ls_number_reflns 9574
_refine_ls_number_restraints 10
_refine_ls_restrained_S_all 1.012
_refine_ls_R_factor_all 0.0526
_refine_ls_R_factor_gt 0.0359
_refine_ls_shift/su_max 0.001
_refine_ls_shift/su_mean 0.000
_refine_ls_structure_factor_coef Fsqd
_refine_ls_weighting_details 'calc w=1/[\s^2^(Fo^2^)+(0.0368P)^2^+0.8453P] where P=(Fo^2^+2Fc^2^)/3'
_refine_ls_weighting_scheme calc
_refine_ls_wR_factor_gt 0.0791
_refine_ls_wR_factor_ref 0.0892
_reflns_number_gt 7371
_reflns_number_total 9574
_reflns_threshold_expression >2sigma(I)
_cod_data_source_file ic5b01631_si_002.cif
_cod_data_source_block 13002_0m_compound_2
_cod_original_cell_volume 2117.12(15)
_cod_original_sg_symbol_H-M P-1
_cod_original_formula_sum 'C42.50 H64 Fe N4 P3 V'
_cod_database_code 4346523

loop_
_symmetry_equiv_pos_as_xyz
'x, y, z'
'-x, -y, -z'

loop_
_atom_site_label
_atom_site_type_symbol
_atom_site_fract_x
_atom_site_fract_y
_atom_site_fract_z
_atom_site_U_iso_or_equiv
_atom_site_adp_type
_atom_site_occupancy
_atom_site_symmetry_multiplicity
_atom_site_calc_flag
_atom_site_refinement_flags
_atom_site_disorder_assembly
_atom_site_disorder_group
Fe1 Fe 0.77258(3) 0.67552(2) 0.68343(2) 0.01989(8) Uani 1 1 d . . .
V1 V 0.70665(3) 0.76708(2) 0.75291(2) 0.01774(8) Uani 1 1 d . . .
P1 P 0.69251(5) 0.54106(4) 0.80081(4) 0.02496(13) Uani 1 1 d . . .
P2 P 0.67706(5) 0.75275(4) 0.54718(4) 0.02284(12) Uani 1 1 d . . .
P3 P 0.96678(5) 0.70496(4) 0.68094(4) 0.02370(13) Uani 1 1 d . . .
N1 N 0.67065(15) 0.67917(12) 0.89065(12) 0.0208(4) Uani 1 1 d . . .
N2 N 0.56654(15) 0.83372(13) 0.68491(12) 0.0210(4) Uani 1 1 d . . .
N3 N 0.83833(15) 0.85458(12) 0.73042(13) 0.0219(4) Uani 1 1 d . . .
N4 N 0.62483(14) 0.87715(12) 0.83895(12) 0.0190(3) Uani 1 1 d . . .
C1 C 0.64980(18) 0.82643(15) 0.94056(15) 0.0205(4) Uani 1 1 d . . .
C2 C 0.65507(19) 0.87536(16) 1.00778(16) 0.0256(5) Uani 1 1 d . . .
H2A H 0.6455 0.9464 0.9879 0.031 Uiso 1 1 calc R . .
C3 C 0.6744(2) 0.82144(17) 1.10513(16) 0.0303(5) Uani 1 1 d . . .
H3A H 0.6783 0.8552 1.1518 0.036 Uiso 1 1 calc R . .
C4 C 0.6877(2) 0.71852(17) 1.13269(16) 0.0307(5) Uani 1 1 d . . .
H4A H 0.6993 0.6812 1.1993 0.037 Uiso 1 1 calc R . .
C5 C 0.68436(19) 0.66831(16) 1.06473(15) 0.0256(5) Uani 1 1 d . . .
H5A H 0.6940 0.5972 1.0854 0.031 Uiso 1 1 calc R . .
C6 C 0.66700(18) 0.72114(15) 0.96623(15) 0.0205(4) Uani 1 1 d . . .
C7 C 0.6826(2) 0.57067(15) 0.91799(15) 0.0242(5) Uani 1 1 d . . .
H7A H 0.6114 0.5419 0.9646 0.029 Uiso 1 1 calc R . .
H7B H 0.7567 0.5433 0.9502 0.029 Uiso 1 1 calc R . .
C8 C 0.5342(2) 0.50837(17) 0.80991(17) 0.0333(5) Uani 1 1 d . . .
H8A H 0.5158 0.4556 0.8754 0.040 Uiso 1 1 calc R . .
C9 C 0.5187(3) 0.4651(2) 0.72819(19) 0.0513(8) Uani 1 1 d . . .
H9A H 0.4321 0.4626 0.7264 0.077 Uiso 1 1 calc R . .
H9B H 0.5587 0.3972 0.7422 0.077 Uiso 1 1 calc R . .
H9C H 0.5555 0.5076 0.6637 0.077 Uiso 1 1 calc R . .
C10 C 0.4445(2) 0.59853(19) 0.8090(2) 0.0418(6) Uani 1 1 d . . .
H10A H 0.3615 0.5785 0.8195 0.063 Uiso 1 1 calc R . .
H10B H 0.4585 0.6509 0.7447 0.063 Uiso 1 1 calc R . .
H10C H 0.4558 0.6243 0.8624 0.063 Uiso 1 1 calc R . .
C11 C 0.7811(3) 0.41764(17) 0.83069(18) 0.0389(6) Uani 1 1 d . . .
H11A H 0.8525 0.4262 0.8601 0.047 Uiso 1 1 calc R . .
C12 C 0.8340(3) 0.3907(2) 0.7364(2) 0.0521(8) Uani 1 1 d . . .
H12A H 0.8882 0.3295 0.7540 0.078 Uiso 1 1 calc R . .
H12B H 0.8798 0.4456 0.6901 0.078 Uiso 1 1 calc R . .
H12C H 0.7679 0.3799 0.7049 0.078 Uiso 1 1 calc R . .
C13 C 0.7159(3) 0.33135(19) 0.9095(2) 0.0598(9) Uani 1 1 d . . .
H13A H 0.7729 0.2719 0.9267 0.090 Uiso 1 1 calc R . .
H13B H 0.6479 0.3163 0.8829 0.090 Uiso 1 1 calc R . .
H13C H 0.6853 0.3508 0.9691 0.090 Uiso 1 1 calc R . .
C14 C 0.49652(18) 0.88825(14) 0.82711(15) 0.0211(4) Uani 1 1 d . . .
C15 C 0.40578(19) 0.91236(16) 0.89479(17) 0.0265(5) Uani 1 1 d . . .
H15A H 0.4256 0.9211 0.9532 0.032 Uiso 1 1 calc R . .
C16 C 0.2856(2) 0.92390(17) 0.87786(18) 0.0315(5) Uani 1 1 d . . .
H16A H 0.2228 0.9407 0.9243 0.038 Uiso 1 1 calc R . .
C17 C 0.2583(2) 0.91073(18) 0.79286(19) 0.0339(5) Uani 1 1 d . . .
H17A H 0.1764 0.9204 0.7800 0.041 Uiso 1 1 calc R . .
C18 C 0.3487(2) 0.88358(17) 0.72560(17) 0.0290(5) Uani 1 1 d . . .
H18A H 0.3277 0.8744 0.6678 0.035 Uiso 1 1 calc R . .
C19 C 0.47028(18) 0.86959(15) 0.74205(15) 0.0221(4) Uani 1 1 d . . .
C20 C 0.54029(19) 0.81886(17) 0.59514(16) 0.0257(5) Uani 1 1 d . . .
H20A H 0.5217 0.8841 0.5452 0.031 Uiso 1 1 calc R . .
H20B H 0.4696 0.7784 0.6103 0.031 Uiso 1 1 calc R . .
C21 C 0.6064(2) 0.67641(18) 0.49031(17) 0.0312(5) Uani 1 1 d . . .
H21A H 0.5426 0.6414 0.5433 0.037 Uiso 1 1 calc R . .
C22 C 0.5391(2) 0.7362(2) 0.40236(19) 0.0427(6) Uani 1 1 d . . .
H22A H 0.4928 0.6912 0.3853 0.064 Uiso 1 1 calc R . .
H22B H 0.5977 0.7671 0.3450 0.064 Uiso 1 1 calc R . .
H22C H 0.4835 0.7884 0.4204 0.064 Uiso 1 1 calc R . .
C23 C 0.6946(3) 0.5927(2) 0.4676(2) 0.0436(6) Uani 1 1 d . . .
H23A H 0.6499 0.5470 0.4502 0.065 Uiso 1 1 calc R . .
H23B H 0.7345 0.5556 0.5264 0.065 Uiso 1 1 calc R . .
H23C H 0.7560 0.6218 0.4117 0.065 Uiso 1 1 calc R . .
C24 C 0.7373(2) 0.85705(17) 0.43840(16) 0.0311(5) Uani 1 1 d . . .
H24A H 0.6687 0.8902 0.3996 0.037 Uiso 1 1 calc R . .
C25 C 0.7813(2) 0.93441(18) 0.47527(19) 0.0400(6) Uani 1 1 d . . .
H25A H 0.8094 0.9909 0.4182 0.060 Uiso 1 1 calc R . .
H25B H 0.8483 0.9037 0.5141 0.060 Uiso 1 1 calc R . .
H25C H 0.7145 0.9584 0.5172 0.060 Uiso 1 1 calc R . .
C26 C 0.8373(2) 0.8210(2) 0.36861(18) 0.0414(6) Uani 1 1 d . . .
H26A H 0.8719 0.8790 0.3171 0.062 Uiso 1 1 calc R . .
H26B H 0.8029 0.7805 0.3372 0.062 Uiso 1 1 calc R . .
H26C H 0.9010 0.7804 0.4068 0.062 Uiso 1 1 calc R . .
C27 C 0.68897(18) 0.96685(15) 0.78728(15) 0.0215(4) Uani 1 1 d . . .
C28 C 0.6432(2) 1.06095(15) 0.79002(16) 0.0261(5) Uani 1 1 d . . .
H28A H 0.5652 1.0698 0.8250 0.031 Uiso 1 1 calc R . .
C29 C 0.7110(2) 1.14288(17) 0.74171(17) 0.0321(5) Uani 1 1 d . . .
H29A H 0.6797 1.2079 0.7433 0.038 Uiso 1 1 calc R . .
C30 C 0.8242(2) 1.12893(17) 0.69135(17) 0.0324(5) Uani 1 1 d . . .
H30A H 0.8713 1.1847 0.6592 0.039 Uiso 1 1 calc R . .
C31 C 0.8707(2) 1.03473(16) 0.68678(16) 0.0277(5) Uani 1 1 d . . .
H31A H 0.9488 1.0269 0.6514 0.033 Uiso 1 1 calc R . .
C32 C 0.80333(19) 0.95109(15) 0.73393(15) 0.0220(4) Uani 1 1 d . . .
C33 C 0.95952(18) 0.83540(16) 0.68276(16) 0.0250(5) Uani 1 1 d . . .
H33A H 1.0217 0.8430 0.7210 0.030 Uiso 1 1 calc R . .
H33B H 0.9730 0.8823 0.6142 0.030 Uiso 1 1 calc R . .
C34 C 1.0621(2) 0.64072(19) 0.78224(18) 0.0352(6) Uani 1 1 d . . .
H34A H 1.1392 0.6750 0.7656 0.042 Uiso 1 1 calc R . .
C35 C 1.0957(3) 0.5313(2) 0.7901(2) 0.0554(8) Uani 1 1 d . . .
H35A H 1.1314 0.4971 0.8516 0.083 Uiso 1 1 calc R . .
H35B H 1.1546 0.5269 0.7328 0.083 Uiso 1 1 calc R . .
H35C H 1.0227 0.4993 0.7909 0.083 Uiso 1 1 calc R . .
C36 C 0.9985(2) 0.6517(2) 0.88126(18) 0.0497(7) Uani 1 1 d . . .
H36A H 1.0521 0.6219 0.9327 0.075 Uiso 1 1 calc R . .
H36B H 0.9234 0.6174 0.9003 0.075 Uiso 1 1 calc R . .
H36C H 0.9794 0.7229 0.8743 0.075 Uiso 1 1 calc R . .
C37 C 1.0720(2) 0.70830(18) 0.56557(17) 0.0314(5) Uani 1 1 d . . .
H37A H 1.0416 0.7677 0.5124 0.038 Uiso 1 1 calc R . .
C38 C 1.2044(2) 0.7253(2) 0.5668(2) 0.0508(7) Uani 1 1 d . . .
H38A H 1.2495 0.7351 0.5002 0.076 Uiso 1 1 calc R . .
H38B H 1.2414 0.6668 0.6143 0.076 Uiso 1 1 calc R . .
H38C H 1.2067 0.7849 0.5868 0.076 Uiso 1 1 calc R . .
C39 C 1.0622(3) 0.6180(2) 0.5327(2) 0.0460(7) Uani 1 1 d . . .
H39A H 1.1092 0.6265 0.4669 0.069 Uiso 1 1 calc R . .
H39B H 0.9769 0.6121 0.5293 0.069 Uiso 1 1 calc R . .
H39C H 1.0941 0.5572 0.5807 0.069 Uiso 1 1 calc R . .
C40 C -0.0454(14) 0.9388(8) 0.9428(11) 0.055(3) Uani 0.50 1 d PD A -1
H40A H -0.0779 0.9145 0.8986 0.066 Uiso 0.50 1 calc PR A -1
C41 C -0.0144(15) 0.8726(11) 1.0297(14) 0.069(4) Uani 0.50 1 d PD A -1
C42 C 0.0318(16) 0.9120(11) 1.0937(12) 0.069(5) Uani 0.50 1 d PD A -1
H42A H 0.0538 0.8684 1.1554 0.083 Uiso 0.50 1 calc PR A -1
C43 C 0.0456(11) 1.0127(8) 1.0681(8) 0.047(4) Uani 0.50 1 d PD A -1
H43A H 0.0767 1.0369 1.1130 0.057 Uiso 0.50 1 calc PR A -1
C44 C 0.0150(18) 1.0813(10) 0.9772(16) 0.057(3) Uani 0.50 1 d PD A -1
H44A H 0.0258 1.1506 0.9597 0.068 Uiso 0.50 1 calc PR A -1
C45 C -0.0308(15) 1.0430(10) 0.9157(10) 0.054(5) Uani 0.50 1 d PD A -1
H45A H -0.0533 1.0865 0.8540 0.065 Uiso 0.50 1 calc PR A -1
C46 C -0.0228(11) 0.8013(7) 1.0492(10) 0.092(4) Uani 0.50 1 d P A -1
H46A H -0.0827 0.7888 1.0127 0.138 Uiso 0.50 1 calc PR A -1
H46B H -0.0498 0.7762 1.1208 0.138 Uiso 0.50 1 calc PR A -1
H46C H 0.0557 0.7669 1.0337 0.138 Uiso 0.50 1 calc PR A -1

loop_
_atom_site_aniso_label
_atom_site_aniso_U_11
_atom_site_aniso_U_22
_atom_site_aniso_U_33
_atom_site_aniso_U_23
_atom_site_aniso_U_13
_atom_site_aniso_U_12
Fe1 0.02071(16) 0.02034(15) 0.01871(15) -0.00741(12) -0.00120(12) -0.00011(12)
V1 0.01769(17) 0.01808(17) 0.01759(17) -0.00658(14) -0.00124(13) -0.00061(13)
P1 0.0338(3) 0.0188(3) 0.0229(3) -0.0089(2) 0.0008(2) -0.0036(2)
P2 0.0229(3) 0.0274(3) 0.0192(3) -0.0093(2) -0.0021(2) -0.0010(2)
P3 0.0188(3) 0.0287(3) 0.0233(3) -0.0098(2) -0.0016(2) 0.0025(2)
N1 0.0260(9) 0.0180(9) 0.0186(9) -0.0062(7) -0.0024(7) -0.0016(7)
N2 0.0201(9) 0.0249(9) 0.0199(9) -0.0103(7) -0.0030(7) 0.0015(7)
N3 0.0185(9) 0.0233(9) 0.0251(9) -0.0108(8) 0.0000(7) -0.0013(7)
N4 0.0182(8) 0.0181(8) 0.0212(9) -0.0074(7) -0.0008(7) -0.0024(7)
C1 0.0188(10) 0.0222(10) 0.0211(10) -0.0089(8) 0.0001(8) -0.0019(8)
C2 0.0278(12) 0.0241(11) 0.0271(12) -0.0126(9) 0.0000(9) -0.0021(9)
C3 0.0399(14) 0.0328(13) 0.0234(12) -0.0156(10) -0.0021(10) -0.0058(10)
C4 0.0396(14) 0.0334(13) 0.0194(11) -0.0080(10) -0.0031(10) -0.0061(10)
C5 0.0299(12) 0.0234(11) 0.0226(11) -0.0060(9) -0.0014(9) -0.0043(9)
C6 0.0183(10) 0.0222(10) 0.0216(10) -0.0087(8) 0.0006(8) -0.0027(8)
C7 0.0316(12) 0.0183(10) 0.0215(11) -0.0057(9) -0.0016(9) -0.0020(9)
C8 0.0425(14) 0.0310(13) 0.0276(12) -0.0086(10) 0.0018(10) -0.0179(11)
C9 0.069(2) 0.0594(18) 0.0327(14) -0.0158(13) -0.0008(13) -0.0367(16)
C10 0.0314(14) 0.0446(15) 0.0449(16) -0.0048(12) -0.0045(11) -0.0128(12)
C11 0.0560(17) 0.0200(12) 0.0358(14) -0.0098(10) 0.0054(12) 0.0033(11)
C12 0.074(2) 0.0318(14) 0.0475(17) -0.0207(13) 0.0153(15) 0.0000(14)
C13 0.091(2) 0.0219(13) 0.0491(18) -0.0033(12) 0.0177(16) 0.0046(14)
C14 0.0206(10) 0.0164(10) 0.0253(11) -0.0069(8) -0.0010(8) 0.0002(8)
C15 0.0265(11) 0.0256(11) 0.0295(12) -0.0142(10) 0.0007(9) -0.0003(9)
C16 0.0226(11) 0.0353(13) 0.0381(13) -0.0187(11) 0.0041(10) 0.0013(10)
C17 0.0193(11) 0.0375(14) 0.0459(15) -0.0167(12) -0.0041(10) 0.0034(10)
C18 0.0253(12) 0.0322(12) 0.0323(12) -0.0142(10) -0.0075(10) 0.0030(9)
C19 0.0209(10) 0.0195(10) 0.0255(11) -0.0077(9) -0.0026(8) 0.0016(8)
C20 0.0237(11) 0.0323(12) 0.0239(11) -0.0122(9) -0.0069(9) 0.0016(9)
C21 0.0324(13) 0.0372(13) 0.0293(12) -0.0172(10) -0.0039(10) -0.0045(10)
C22 0.0427(15) 0.0592(18) 0.0365(14) -0.0259(13) -0.0147(12) -0.0002(13)
C23 0.0519(17) 0.0432(15) 0.0434(15) -0.0261(13) -0.0058(13) 0.0018(13)
C24 0.0289(12) 0.0362(13) 0.0233(12) -0.0035(10) -0.0036(9) -0.0004(10)
C25 0.0462(15) 0.0352(14) 0.0346(14) 0.0002(11) -0.0101(12) -0.0124(12)
C26 0.0344(14) 0.0527(16) 0.0296(13) -0.0064(12) 0.0046(11) -0.0046(12)
C27 0.0237(11) 0.0219(10) 0.0199(10) -0.0063(8) -0.0045(8) -0.0037(8)
C28 0.0278(12) 0.0236(11) 0.0277(12) -0.0100(9) -0.0021(9) -0.0021(9)
C29 0.0394(14) 0.0211(11) 0.0368(13) -0.0094(10) -0.0077(11) -0.0022(10)
C30 0.0416(14) 0.0247(12) 0.0305(13) -0.0058(10) -0.0019(10) -0.0125(10)
C31 0.0261(12) 0.0300(12) 0.0273(12) -0.0099(10) 0.0018(9) -0.0070(9)
C32 0.0238(11) 0.0235(11) 0.0211(10) -0.0082(9) -0.0047(8) -0.0044(8)
C33 0.0191(11) 0.0298(12) 0.0278(12) -0.0120(9) -0.0004(9) -0.0031(9)
C34 0.0229(12) 0.0461(15) 0.0334(13) -0.0079(11) -0.0085(10) 0.0034(10)
C35 0.0457(17) 0.0494(17) 0.0605(19) -0.0030(15) -0.0212(15) 0.0154(14)
C36 0.0410(16) 0.076(2) 0.0271(14) -0.0088(14) -0.0104(12) 0.0007(14)
C37 0.0237(12) 0.0427(14) 0.0271(12) -0.0145(11) 0.0025(9) 0.0022(10)
C38 0.0256(13) 0.082(2) 0.0425(16) -0.0218(15) 0.0058(11) -0.0016(14)
C39 0.0503(17) 0.0478(16) 0.0431(16) -0.0277(13) 0.0042(13) 0.0078(13)
C40 0.030(4) 0.092(10) 0.053(5) -0.038(7) -0.003(3) 0.000(7)
C41 0.023(4) 0.134(15) 0.053(6) -0.038(12) 0.000(4) 0.001(11)
C42 0.037(5) 0.123(15) 0.040(5) -0.022(8) -0.008(4) 0.012(8)
C43 0.031(5) 0.083(13) 0.036(6) -0.031(9) -0.007(4) 0.005(9)
C44 0.027(4) 0.098(9) 0.054(6) -0.043(8) -0.003(4) 0.014(6)
C45 0.031(5) 0.092(15) 0.038(6) -0.021(10) -0.007(4) 0.010(9)
C46 0.061(6) 0.093(7) 0.135(10) -0.056(8) -0.010(6) 0.000(6)

loop_
_atom_type_symbol
_atom_type_description
_atom_type_scat_dispersion_real
_atom_type_scat_dispersion_imag
_atom_type_scat_source
C C 0.0033 0.0016 'International Tables Vol C Tables 4.2.6.8 and 6.1.1.4'
H H 0.0000 0.0000 'International Tables Vol C Tables 4.2.6.8 and 6.1.1.4'
N N 0.0061 0.0033 'International Tables Vol C Tables 4.2.6.8 and 6.1.1.4'
P P 0.1023 0.0942 'International Tables Vol C Tables 4.2.6.8 and 6.1.1.4'
V V 0.3005 0.5294 'International Tables Vol C Tables 4.2.6.8 and 6.1.1.4'
Fe Fe 0.3463 0.8444 'International Tables Vol C Tables 4.2.6.8 and 6.1.1.4'

loop_
_geom_angle_atom_site_label_1
_geom_angle_atom_site_label_2
_geom_angle_atom_site_label_3
_geom_angle
V1 Fe1 P3 94.11(2)
V1 Fe1 P1 94.81(2)
P3 Fe1 P1 119.53(2)
V1 Fe1 P2 95.63(2)
P3 Fe1 P2 119.54(2)
P1 Fe1 P2 118.80(2)
Fe1 V1 N2 102.89(5)
Fe1 V1 N3 103.52(5)
N2 V1 N3 113.70(7)
Fe1 V1 N1 102.81(5)
N2 V1 N1 116.33(7)
N3 V1 N1 115.09(7)
Fe1 V1 N4 179.29(5)
N2 V1 N4 77.12(6)
N3 V1 N4 77.10(6)
N1 V1 N4 76.58(6)
C7 P1 C11 101.53(11)
C7 P1 C8 99.93(10)
C11 P1 C8 103.50(12)
C7 P1 Fe1 104.09(7)
C11 P1 Fe1 120.13(8)
C8 P1 Fe1 123.52(8)
C20 P2 C21 100.47(10)
C20 P2 C24 100.11(10)
C21 P2 C24 103.83(11)
C20 P2 Fe1 103.83(7)
C21 P2 Fe1 119.61(8)
C24 P2 Fe1 124.47(8)
C33 P3 C37 102.64(10)
C33 P3 C34 100.37(11)
C37 P3 C34 103.50(11)
C33 P3 Fe1 105.05(7)
C37 P3 Fe1 116.85(8)
C34 P3 Fe1 125.05(8)
C6 N1 C7 117.28(16)
C6 N1 V1 117.21(13)
C7 N1 V1 123.04(13)
C19 N2 C20 117.02(17)
C19 N2 V1 116.09(13)
C20 N2 V1 123.60(13)
C32 N3 C33 118.01(17)
C32 N3 V1 116.13(13)
C33 N3 V1 123.18(13)
C1 N4 C27 115.01(15)
C1 N4 C14 114.03(15)
C27 N4 C14 114.37(16)
C1 N4 V1 104.63(11)
C27 N4 V1 103.70(12)
C14 N4 V1 103.17(11)
C2 C1 C6 121.67(19)
C2 C1 N4 123.60(18)
C6 C1 N4 114.73(17)
C1 C2 C3 120.4(2)
C1 C2 H2A 119.8
C3 C2 H2A 119.8
C4 C3 C2 119.0(2)
C4 C3 H3A 120.5
C2 C3 H3A 120.5
C3 C4 C5 121.1(2)
C3 C4 H4A 119.5
C5 C4 H4A 119.5
C4 C5 C6 120.8(2)
C4 C5 H5A 119.6
C6 C5 H5A 119.6
N1 C6 C5 125.56(19)
N1 C6 C1 117.32(18)
C5 C6 C1 117.05(19)
N1 C7 P1 105.91(13)
N1 C7 H7A 110.6
P1 C7 H7A 110.6
N1 C7 H7B 110.6
P1 C7 H7B 110.6
H7A C7 H7B 108.7
C10 C8 C9 111.2(2)
C10 C8 P1 110.69(16)
C9 C8 P1 112.09(18)
C10 C8 H8A 107.6
C9 C8 H8A 107.6
P1 C8 H8A 107.6
C8 C9 H9A 109.5
C8 C9 H9B 109.5
H9A C9 H9B 109.5
C8 C9 H9C 109.5
H9A C9 H9C 109.5
H9B C9 H9C 109.5
C8 C10 H10A 109.5
C8 C10 H10B 109.5
H10A C10 H10B 109.5
C8 C10 H10C 109.5
H10A C10 H10C 109.5
H10B C10 H10C 109.5
C12 C11 C13 112.0(2)
C12 C11 P1 111.49(18)
C13 C11 P1 115.37(19)
C12 C11 H11A 105.7
C13 C11 H11A 105.7
P1 C11 H11A 105.7
C11 C12 H12A 109.5
C11 C12 H12B 109.5
H12A C12 H12B 109.5
C11 C12 H12C 109.5
H12A C12 H12C 109.5
H12B C12 H12C 109.5
C11 C13 H13A 109.5
C11 C13 H13B 109.5
H13A C13 H13B 109.5
C11 C13 H13C 109.5
H13A C13 H13C 109.5
H13B C13 H13C 109.5
C15 C14 C19 121.57(19)
C15 C14 N4 123.18(19)
C19 C14 N4 115.22(17)
C14 C15 C16 120.2(2)
C14 C15 H15A 119.9
C16 C15 H15A 119.9
C17 C16 C15 119.2(2)
C17 C16 H16A 120.4
C15 C16 H16A 120.4
C16 C17 C18 121.1(2)
C16 C17 H17A 119.5
C18 C17 H17A 119.5
C17 C18 C19 120.8(2)
C17 C18 H18A 119.6
C19 C18 H18A 119.6
N2 C19 C18 125.67(19)
N2 C19 C14 117.18(18)
C18 C19 C14 117.06(19)
N2 C20 P2 106.87(14)
N2 C20 H20A 110.3
P2 C20 H20A 110.3
N2 C20 H20B 110.3
P2 C20 H20B 110.3
H20A C20 H20B 108.6
C22 C21 C23 112.3(2)
C22 C21 P2 115.25(17)
C23 C21 P2 112.54(17)
C22 C21 H21A 105.2
C23 C21 H21A 105.2
P2 C21 H21A 105.2
C21 C22 H22A 109.5
C21 C22 H22B 109.5
H22A C22 H22B 109.5
C21 C22 H22C 109.5
H22A C22 H22C 109.5
H22B C22 H22C 109.5
C21 C23 H23A 109.5
C21 C23 H23B 109.5
H23A C23 H23B 109.5
C21 C23 H23C 109.5
H23A C23 H23C 109.5
H23B C23 H23C 109.5
C25 C24 C26 111.3(2)
C25 C24 P2 109.35(16)
C26 C24 P2 112.83(17)
C25 C24 H24A 107.7
C26 C24 H24A 107.7
P2 C24 H24A 107.7
C24 C25 H25A 109.5
C24 C25 H25B 109.5
H25A C25 H25B 109.5
C24 C25 H25C 109.5
H25A C25 H25C 109.5
H25B C25 H25C 109.5
C24 C26 H26A 109.5
C24 C26 H26B 109.5
H26A C26 H26B 109.5
C24 C26 H26C 109.5
H26A C26 H26C 109.5
H26B C26 H26C 109.5
C28 C27 C32 121.60(19)
C28 C27 N4 123.13(19)
C32 C27 N4 115.27(17)
C27 C28 C29 120.1(2)
C27 C28 H28A 119.9
C29 C28 H28A 119.9
C30 C29 C28 119.3(2)
C30 C29 H29A 120.4
C28 C29 H29A 120.4
C29 C30 C31 121.2(2)
C29 C30 H30A 119.4
C31 C30 H30A 119.4
C30 C31 C32 120.6(2)
C30 C31 H31A 119.7
C32 C31 H31A 119.7
N3 C32 C31 125.44(19)
N3 C32 C27 117.36(18)
C31 C32 C27 117.19(19)
N3 C33 P3 105.43(14)
N3 C33 H33A 110.7
P3 C33 H33A 110.7
N3 C33 H33B 110.7
P3 C33 H33B 110.7
H33A C33 H33B 108.8
C35 C34 C36 111.3(2)
C35 C34 P3 112.09(18)
C36 C34 P3 110.39(16)
C35 C34 H34A 107.6
C36 C34 H34A 107.6
P3 C34 H34A 107.6
C34 C35 H35A 109.5
C34 C35 H35B 109.5
H35A C35 H35B 109.5
C34 C35 H35C 109.5
H35A C35 H35C 109.5
H35B C35 H35C 109.5
C34 C36 H36A 109.5
C34 C36 H36B 109.5
H36A C36 H36B 109.5
C34 C36 H36C 109.5
H36A C36 H36C 109.5
H36B C36 H36C 109.5
C39 C37 C38 112.1(2)
C39 C37 P3 111.21(17)
C38 C37 P3 115.88(17)
C39 C37 H37A 105.6
C38 C37 H37A 105.6
P3 C37 H37A 105.6
C37 C38 H38A 109.5
C37 C38 H38B 109.5
H38A C38 H38B 109.5
C37 C38 H38C 109.5
H38A C38 H38C 109.5
H38B C38 H38C 109.5
C37 C39 H39A 109.5
C37 C39 H39B 109.5
H39A C39 H39B 109.5
C37 C39 H39C 109.5
H39A C39 H39C 109.5
H39B C39 H39C 109.5
C41 C40 C45 122.4(13)
C41 C40 H40A 118.8
C45 C40 H40A 118.8
C46 C41 C40 123.7(17)
C46 C41 C42 119.5(14)
C40 C41 C42 116.9(11)
C43 C42 C41 121.0(12)
C43 C42 H42A 119.5
C41 C42 H42A 119.5
C42 C43 C44 122.2(11)
C42 C43 H43A 118.9
C44 C43 H43A 118.9
C45 C44 C43 116.8(10)
C45 C44 H44A 121.6
C43 C44 H44A 121.6
C44 C45 C40 120.8(12)
C44 C45 H45A 119.6
C40 C45 H45A 119.6

loop_
_geom_bond_atom_site_label_1
_geom_bond_atom_site_label_2
_geom_bond_distance
Fe1 V1 1.8940(4)
Fe1 P3 2.2585(6)
Fe1 P1 2.2599(6)
Fe1 P2 2.2705(6)
V1 N2 1.9584(17)
V1 N3 1.9645(17)
V1 N1 1.9682(17)
V1 N4 2.3082(16)
P1 C7 1.844(2)
P1 C11 1.856(2)
P1 C8 1.863(2)
P2 C20 1.848(2)
P2 C21 1.862(2)
P2 C24 1.863(2)
P3 C33 1.849(2)
P3 C37 1.859(2)
P3 C34 1.866(2)
N1 C6 1.390(2)
N1 C7 1.452(2)
N2 C19 1.393(3)
N2 C20 1.451(3)
N3 C32 1.390(3)
N3 C33 1.452(3)
N4 C1 1.455(3)
N4 C27 1.456(3)
N4 C14 1.458(3)
C1 C2 1.371(3)
C1 C6 1.411(3)
C2 C3 1.393(3)
C2 H2A 0.9500
C3 C4 1.376(3)
C3 H3A 0.9500
C4 C5 1.389(3)
C4 H4A 0.9500
C5 C6 1.399(3)
C5 H5A 0.9500
C7 H7A 0.9900
C7 H7B 0.9900
C8 C10 1.521(3)
C8 C9 1.531(3)
C8 H8A 1.0000
C9 H9A 0.9800
C9 H9B 0.9800
C9 H9C 0.9800
C10 H10A 0.9800
C10 H10B 0.9800
C10 H10C 0.9800
C11 C12 1.530(3)
C11 C13 1.535(4)
C11 H11A 1.0000
C12 H12A 0.9800
C12 H12B 0.9800
C12 H12C 0.9800
C13 H13A 0.9800
C13 H13B 0.9800
C13 H13C 0.9800
C14 C15 1.378(3)
C14 C19 1.411(3)
C15 C16 1.388(3)
C15 H15A 0.9500
C16 C17 1.378(3)
C16 H16A 0.9500
C17 C18 1.389(3)
C17 H17A 0.9500
C18 C19 1.399(3)
C18 H18A 0.9500
C20 H20A 0.9900
C20 H20B 0.9900
C21 C22 1.527(3)
C21 C23 1.531(3)
C21 H21A 1.0000
C22 H22A 0.9800
C22 H22B 0.9800
C22 H22C 0.9800
C23 H23A 0.9800
C23 H23B 0.9800
C23 H23C 0.9800
C24 C25 1.525(3)
C24 C26 1.530(3)
C24 H24A 1.0000
C25 H25A 0.9800
C25 H25B 0.9800
C25 H25C 0.9800
C26 H26A 0.9800
C26 H26B 0.9800
C26 H26C 0.9800
C27 C28 1.378(3)
C27 C32 1.413(3)
C28 C29 1.389(3)
C28 H28A 0.9500
C29 C30 1.378(3)
C29 H29A 0.9500
C30 C31 1.389(3)
C30 H30A 0.9500
C31 C32 1.402(3)
C31 H31A 0.9500
C33 H33A 0.9900
C33 H33B 0.9900
C34 C35 1.521(4)
C34 C36 1.528(3)
C34 H34A 1.0000
C35 H35A 0.9800
C35 H35B 0.9800
C35 H35C 0.9800
C36 H36A 0.9800
C36 H36B 0.9800
C36 H36C 0.9800
C37 C39 1.524(3)
C37 C38 1.535(3)
C37 H37A 1.0000
C38 H38A 0.9800
C38 H38B 0.9800
C38 H38C 0.9800
C39 H39A 0.9800
C39 H39B 0.9800
C39 H39C 0.9800
C40 C41 1.36(2)
C40 C45 1.422(16)
C40 H40A 0.9500
C41 C46 0.968(13)
C41 C42 1.41(2)
C42 C43 1.374(18)
C42 H42A 0.9500
C43 C44 1.41(2)
C43 H43A 0.9500
C44 C45 1.37(2)
C44 H44A 0.9500
C45 H45A 0.9500
C46 H46A 0.9800
C46 H46B 0.9800
C46 H46C 0.9800

loop_
_geom_torsion_atom_site_label_1
_geom_torsion_atom_site_label_2
_geom_torsion_atom_site_label_3
_geom_torsion_atom_site_label_4
_geom_torsion
P3 Fe1 V1 N2 138.53(6)
P1 Fe1 V1 N2 -101.34(6)
P2 Fe1 V1 N2 18.28(6)
P3 Fe1 V1 N3 19.90(6)
P1 Fe1 V1 N3 140.04(6)
P2 Fe1 V1 N3 -100.35(6)
P3 Fe1 V1 N1 -100.23(5)
P1 Fe1 V1 N1 19.90(6)
P2 Fe1 V1 N1 139.52(5)
P3 Fe1 V1 N4 -131(4)
P1 Fe1 V1 N4 -11(4)
P2 Fe1 V1 N4 109(4)
V1 Fe1 P1 C7 -29.30(8)
P3 Fe1 P1 C7 68.19(8)
P2 Fe1 P1 C7 -128.43(8)
V1 Fe1 P1 C11 -141.89(10)
P3 Fe1 P1 C11 -44.40(11)
P2 Fe1 P1 C11 118.98(10)
V1 Fe1 P1 C8 83.01(9)
P3 Fe1 P1 C8 -179.50(9)
P2 Fe1 P1 C8 -16.12(10)
V1 Fe1 P2 C20 -25.86(8)
P3 Fe1 P2 C20 -123.83(8)
P1 Fe1 P2 C20 72.79(8)
V1 Fe1 P2 C21 -136.67(9)
P3 Fe1 P2 C21 125.36(9)
P1 Fe1 P2 C21 -38.02(9)
V1 Fe1 P2 C24 86.98(9)
P3 Fe1 P2 C24 -10.99(10)
P1 Fe1 P2 C24 -174.37(9)
V1 Fe1 P3 C33 -28.54(8)
P1 Fe1 P3 C33 -126.44(8)
P2 Fe1 P3 C33 70.31(8)
V1 Fe1 P3 C37 -141.50(9)
P1 Fe1 P3 C37 120.60(9)
P2 Fe1 P3 C37 -42.65(9)
V1 Fe1 P3 C34 86.06(10)
P1 Fe1 P3 C34 -11.84(11)
P2 Fe1 P3 C34 -175.10(10)
Fe1 V1 N1 C6 155.05(13)
N2 V1 N1 C6 -93.37(15)
N3 V1 N1 C6 43.25(16)
N4 V1 N1 C6 -25.32(14)
Fe1 V1 N1 C7 -6.63(16)
N2 V1 N1 C7 104.95(16)
N3 V1 N1 C7 -118.42(16)
N4 V1 N1 C7 173.00(17)
Fe1 V1 N2 C19 151.57(13)
N3 V1 N2 C19 -97.19(15)
N1 V1 N2 C19 40.03(17)
N4 V1 N2 C19 -27.70(14)
Fe1 V1 N2 C20 -7.26(17)
N3 V1 N2 C20 103.99(17)
N1 V1 N2 C20 -118.80(16)
N4 V1 N2 C20 173.47(17)
Fe1 V1 N3 C32 153.18(13)
N2 V1 N3 C32 42.32(16)
N1 V1 N3 C32 -95.44(15)
N4 V1 N3 C32 -27.18(14)
Fe1 V1 N3 C33 -7.85(17)
N2 V1 N3 C33 -118.71(16)
N1 V1 N3 C33 103.52(16)
N4 V1 N3 C33 171.79(17)
Fe1 V1 N4 C1 57(4)
N2 V1 N4 C1 147.46(13)
N3 V1 N4 C1 -94.16(12)
N1 V1 N4 C1 25.97(12)
Fe1 V1 N4 C27 178(100)
N2 V1 N4 C27 -91.66(12)
N3 V1 N4 C27 26.73(12)
N1 V1 N4 C27 146.86(13)
Fe1 V1 N4 C14 -63(4)
N2 V1 N4 C14 27.90(12)
N3 V1 N4 C14 146.28(13)
N1 V1 N4 C14 -93.59(12)
C27 N4 C1 C2 43.8(3)
C14 N4 C1 C2 -91.1(2)
V1 N4 C1 C2 156.89(17)
C27 N4 C1 C6 -137.01(18)
C14 N4 C1 C6 88.0(2)
V1 N4 C1 C6 -23.94(19)
C6 C1 C2 C3 -1.8(3)
N4 C1 C2 C3 177.28(19)
C1 C2 C3 C4 -0.2(3)
C2 C3 C4 C5 1.2(4)
C3 C4 C5 C6 -0.2(3)
C7 N1 C6 C5 5.9(3)
V1 N1 C6 C5 -156.88(17)
C7 N1 C6 C1 -177.18(18)
V1 N1 C6 C1 20.1(2)
C4 C5 C6 N1 175.2(2)
C4 C5 C6 C1 -1.7(3)
C2 C1 C6 N1 -174.44(19)
N4 C1 C6 N1 6.4(3)
C2 C1 C6 C5 2.8(3)
N4 C1 C6 C5 -176.42(17)
C6 N1 C7 P1 -177.13(14)
V1 N1 C7 P1 -15.5(2)
C11 P1 C7 N1 152.73(15)
C8 P1 C7 N1 -101.15(15)
Fe1 P1 C7 N1 27.32(15)
C7 P1 C8 C10 63.55(18)
C11 P1 C8 C10 168.08(18)
Fe1 P1 C8 C10 -50.8(2)
C7 P1 C8 C9 -171.70(18)
C11 P1 C8 C9 -67.2(2)
Fe1 P1 C8 C9 73.9(2)
C7 P1 C11 C12 -163.08(19)
C8 P1 C11 C12 93.6(2)
Fe1 P1 C11 C12 -49.1(2)
C7 P1 C11 C13 67.7(2)
C8 P1 C11 C13 -35.6(2)
Fe1 P1 C11 C13 -178.34(18)
C1 N4 C14 C15 40.2(3)
C27 N4 C14 C15 -95.1(2)
V1 N4 C14 C15 153.03(17)
C1 N4 C14 C19 -138.03(18)
C27 N4 C14 C19 86.7(2)
V1 N4 C14 C19 -25.18(19)
C19 C14 C15 C16 -3.3(3)
N4 C14 C15 C16 178.59(19)
C14 C15 C16 C17 0.2(3)
C15 C16 C17 C18 1.7(4)
C16 C17 C18 C19 -0.5(4)
C20 N2 C19 C18 6.4(3)
V1 N2 C19 C18 -153.89(18)
C20 N2 C19 C14 -177.33(18)
V1 N2 C19 C14 22.4(2)
C17 C18 C19 N2 173.8(2)
C17 C18 C19 C14 -2.5(3)
C15 C14 C19 N2 -172.19(19)
N4 C14 C19 N2 6.0(3)
C15 C14 C19 C18 4.4(3)
N4 C14 C19 C18 -177.34(18)
C19 N2 C20 P2 -171.11(15)
V1 N2 C20 P2 -12.5(2)
C21 P2 C20 N2 147.63(15)
C24 P2 C20 N2 -106.12(15)
Fe1 P2 C20 N2 23.37(15)
C20 P2 C21 C22 64.37(19)
C24 P2 C21 C22 -38.9(2)
Fe1 P2 C21 C22 176.99(15)
C20 P2 C21 C23 -165.05(18)
C24 P2 C21 C23 91.69(19)
Fe1 P2 C21 C23 -52.4(2)
C20 P2 C24 C25 68.06(18)
C21 P2 C24 C25 171.59(17)
Fe1 P2 C24 C25 -46.59(19)
C20 P2 C24 C26 -167.56(17)
C21 P2 C24 C26 -64.03(19)
Fe1 P2 C24 C26 77.80(18)
C1 N4 C27 C28 -89.4(2)
C14 N4 C27 C28 45.4(3)
V1 N4 C27 C28 157.02(17)
C1 N4 C27 C32 90.1(2)
C14 N4 C27 C32 -135.07(18)
V1 N4 C27 C32 -23.48(19)
C32 C27 C28 C29 -1.6(3)
N4 C27 C28 C29 177.86(19)
C27 C28 C29 C30 -0.1(3)
C28 C29 C30 C31 1.1(3)
C29 C30 C31 C32 -0.3(3)
C33 N3 C32 C31 6.6(3)
V1 N3 C32 C31 -155.44(17)
C33 N3 C32 C27 -175.15(18)
V1 N3 C32 C27 22.8(2)
C30 C31 C32 N3 176.9(2)
C30 C31 C32 C27 -1.4(3)
C28 C27 C32 N3 -176.07(19)
N4 C27 C32 N3 4.4(3)
C28 C27 C32 C31 2.3(3)
N4 C27 C32 C31 -177.19(18)
C32 N3 C33 P3 -174.29(15)
V1 N3 C33 P3 -13.6(2)
C37 P3 C33 N3 148.57(14)
C34 P3 C33 N3 -104.92(15)
Fe1 P3 C33 N3 25.91(15)
C33 P3 C34 C35 -173.54(19)
C37 P3 C34 C35 -67.7(2)
Fe1 P3 C34 C35 69.7(2)
C33 P3 C34 C36 61.8(2)
C37 P3 C34 C36 167.61(19)
Fe1 P3 C34 C36 -55.0(2)
C33 P3 C37 C39 -162.96(17)
C34 P3 C37 C39 92.94(19)
Fe1 P3 C37 C39 -48.65(19)
C33 P3 C37 C38 67.4(2)
C34 P3 C37 C38 -36.7(2)
Fe1 P3 C37 C38 -178.25(17)
C45 C40 C41 C46 -179.3(17)
C45 C40 C41 C42 0.9(18)
C46 C41 C42 C43 179.5(16)
C40 C41 C42 C43 -0.6(18)
C41 C42 C43 C44 0(2)
C42 C43 C44 C45 1(2)
C43 C44 C45 C40 -1(3)
C41 C40 C45 C44 0(2)
